data_7110854
loop_
_publ_author_name
'Tolis, Evangelos J.'
'Soulti, Kalliopi D.'
'Kabanos, Themistoklis A.'
'Raptopoulou, Catherine P.'
'Terzis, Aris'
'Deligiannakis, Yiannis'

_publ_section_title
;
 Structural, electron paramagnetic resonance and electron spin echo
 envelope modulation studies of oxovanadium(iv)--amidate compounds
 containing monoanionic axial ligands: effect on the 51V-hyperfine
 coupling constants
;
_journal_issue 7
_journal_name_full 'Chemical Communications'
_journal_page_first 601
_journal_paper_doi 10.1039/b000399i
_journal_year 2000
_chemical_formula_sum 'C19 H17 Cl N4 O3 V'
_chemical_formula_weight 435.76
_chemical_name_systematic
; 
 ? 
;
_space_group_IT_number 14
_symmetry_cell_setting monoclinic
_symmetry_space_group_name_Hall '-P 2yab'
_symmetry_space_group_name_H-M 'P 1 21/a 1'
_atom_sites_solution_hydrogens geom
_atom_sites_solution_primary direct
_atom_sites_solution_secondary difmap
_audit_creation_method SHELXL
_cell_angle_alpha 90.00
_cell_angle_beta 94.03(4)
_cell_angle_gamma 90.00
_cell_formula_units_Z 4
_cell_length_a 17.07(2)
_cell_length_b 9.82(1)
_cell_length_c 11.51(1)
_cell_measurement_reflns_used 25
_cell_measurement_temperature 298
_cell_measurement_theta_max 10.5
_cell_measurement_theta_min 5.5
_cell_volume 1925(3)
_computing_cell_refinement 'Program LEAST (UCLA Crystallographic package, C.E.Strouse, 1994)'
_computing_data_collection 'Program COLLECT (UCLA Crystallographic package, C.E.Strouse, 1994)'
_computing_data_reduction 'Program REDUCE (UCLA Crystallographic package, C.E.Strouse, 1994)'
_computing_molecular_graphics ORTEP
_computing_structure_refinement 'SHELXL-93 (Sheldrick, 1993)'
_computing_structure_solution 'SHELXS-86 (Sheldrick, 1990)'
_diffrn_ambient_temperature 298
_diffrn_measurement_device 'Crystal Logic Dual Goniometer diffractometer'
_diffrn_measurement_method 'theta-2theta scans'
_diffrn_radiation_monochromator graphite
_diffrn_radiation_source 'fine-focus sealed tube'
_diffrn_radiation_type MoK\a
_diffrn_radiation_wavelength 0.71073
_diffrn_reflns_av_R_equivalents 0.0432
_diffrn_reflns_av_sigmaI/netI 0.0769
_diffrn_reflns_limit_h_max 19
_diffrn_reflns_limit_h_min -18
_diffrn_reflns_limit_k_max 0
_diffrn_reflns_limit_k_min -10
_diffrn_reflns_limit_l_max 12
_diffrn_reflns_limit_l_min 0
_diffrn_reflns_number 2591
_diffrn_reflns_theta_max 23.97
_diffrn_reflns_theta_min 1.77
_diffrn_standards_decay_% 2.9
_diffrn_standards_interval_count 97
_diffrn_standards_number 3
_exptl_absorpt_coefficient_mu 0.682
_exptl_absorpt_correction_type none
_exptl_crystal_colour red
_exptl_crystal_density_diffrn 1.504
_exptl_crystal_density_meas 1.48
_exptl_crystal_density_method 'floating method'
_exptl_crystal_description parallelipiped
_exptl_crystal_F_000 892
_exptl_crystal_size_max 0.50
_exptl_crystal_size_mid 0.20
_exptl_crystal_size_min 0.10
_refine_diff_density_max 0.890
_refine_diff_density_min -0.447
_refine_diff_density_rms 0.083
_refine_ls_extinction_method none
_refine_ls_goodness_of_fit_all 1.063
_refine_ls_goodness_of_fit_obs 1.126
_refine_ls_matrix_type full
_refine_ls_number_parameters 310
_refine_ls_number_reflns 2307
_refine_ls_number_restraints 0
_refine_ls_restrained_S_all 1.136
_refine_ls_restrained_S_obs 1.126
_refine_ls_R_factor_all 0.1213
_refine_ls_R_factor_obs 0.0663
_refine_ls_shift/esd_max 0.217
_refine_ls_shift/esd_mean 0.011
_refine_ls_structure_factor_coef Fsqd
_refine_ls_weighting_details 'w=1/[\s^2^(Fo^2^)+(0.0411P)^2^+9.8064P] where P=(Fo^2^+2Fc^2^)/3'
_refine_ls_weighting_scheme calc
_refine_ls_wR_factor_all 0.1923
_refine_ls_wR_factor_obs 0.1453
_reflns_number_observed 1544
_reflns_number_total 2457
_reflns_observed_criterion >2sigma(I)
_cod_data_source_file b000399isup1.cif
_cod_data_source_block shel93
_cod_depositor_comments
;
The following automatic conversions were performed:

'_refine_ls_weighting_scheme' value 'calc
w=1/[\s^2^(Fo^2^)+(0.0411P)^2^+9.8064P] where P=(Fo^2^+2Fc^2^)/3' was
changed to 'calc'. New tag '_refine_ls_weighting_details' was
created. The value of the new tag was set to
'w=1/[\s^2^(Fo^2^)+(0.0411P)^2^+9.8064P] where P=(Fo^2^+2Fc^2^)/3'.

Automatic conversion script
Id: cif_fix_values 3143 2015-03-26 13:38:13Z robertas 
;
_cod_original_cell_volume 1925(4)
_cod_original_sg_symbol_H-M P21/a
_cod_database_code 7110854

loop_
_symmetry_equiv_pos_as_xyz
'x, y, z'
'-x+1/2, y+1/2, -z'
'-x, -y, -z'
'x-1/2, -y-1/2, z'

loop_
_atom_site_aniso_label
_atom_site_aniso_U_11
_atom_site_aniso_U_22
_atom_site_aniso_U_33
_atom_site_aniso_U_23
_atom_site_aniso_U_13
_atom_site_aniso_U_12
V 0.0494(8) 0.0462(9) 0.0393(8) 0.0070(7) -0.0019(6) 0.0032(7)
Cl 0.085(2) 0.0486(13) 0.0515(13) -0.0016(10) -0.0151(11) -0.0051(12)
O1 0.050(3) 0.043(3) 0.029(3) -0.007(2) -0.003(2) 0.002(3)
N1 0.053(4) 0.043(4) 0.036(4) 0.003(3) -0.008(3) 0.004(3)
N2 0.050(4) 0.043(4) 0.036(4) -0.001(3) -0.004(3) 0.000(3)
N3 0.053(4) 0.043(4) 0.036(4) 0.012(3) 0.002(3) 0.006(3)
N4 0.045(4) 0.049(4) 0.039(4) -0.006(3) -0.003(3) -0.005(3)
C1 0.054(6) 0.051(6) 0.050(6) 0.010(5) 0.000(5) -0.002(5)
C2 0.041(5) 0.070(7) 0.063(6) -0.009(5) -0.004(4) -0.002(5)
C3 0.052(6) 0.056(6) 0.054(5) 0.009(5) -0.005(4) 0.008(4)
C4 0.054(6) 0.055(6) 0.047(5) 0.016(5) -0.009(5) 0.007(4)
C5 0.050(5) 0.042(5) 0.043(5) -0.001(4) -0.008(4) -0.005(4)
C6 0.056(5) 0.041(5) 0.042(5) 0.010(4) -0.010(4) -0.007(4)
C7 0.052(5) 0.044(5) 0.041(5) -0.010(4) 0.004(4) -0.009(4)
C8 0.067(6) 0.049(5) 0.031(4) 0.003(4) 0.012(4) -0.014(5)
C9 0.075(7) 0.058(6) 0.040(5) -0.002(5) 0.013(5) -0.019(5)
C10 0.054(5) 0.061(6) 0.043(5) -0.011(4) 0.010(4) -0.011(5)
C11 0.053(5) 0.050(6) 0.049(6) -0.013(5) -0.001(5) -0.004(5)
C12 0.042(4) 0.049(5) 0.044(5) -0.002(4) 0.006(4) 0.000(4)
C13 0.053(5) 0.049(5) 0.037(4) 0.000(4) -0.001(4) 0.002(4)
O2 0.057(4) 0.080(5) 0.083(5) 0.021(4) 0.019(3) 0.030(4)
C14 0.062(6) 0.038(5) 0.042(5) -0.003(4) -0.004(4) 0.007(4)
C15 0.067(7) 0.064(6) 0.042(5) 0.008(5) -0.002(5) 0.016(6)
C16 0.085(7) 0.065(7) 0.047(6) 0.023(5) -0.001(5) 0.007(6)
C17 0.074(7) 0.069(7) 0.043(5) 0.018(5) 0.006(5) -0.007(5)
C18 0.058(6) 0.062(7) 0.062(6) 0.010(5) 0.004(5) 0.011(5)
O3 0.105(7) 0.101(7) 0.121(7) -0.006(6) 0.000(6) 0.017(5)
C19 0.081(8) 0.124(12) 0.105(9) -0.010(9) 0.005(8) 0.014(8)

loop_
_atom_site_label
_atom_site_type_symbol
_atom_site_fract_x
_atom_site_fract_y
_atom_site_fract_z
_atom_site_U_iso_or_equiv
_atom_site_thermal_displace_type
_atom_site_occupancy
_atom_site_calc_flag
_atom_site_refinement_flags
V V 0.41988(8) 0.06412(14) 0.19893(12) 0.0452(4) Uani 1 d .
Cl Cl 0.47925(15) 0.2577(2) 0.3269(2) 0.0626(7) Uani 1 d .
O1 O 0.4033(3) -0.0547(5) 0.1020(4) 0.0410(12) Uani 1 d .
N1 N 0.5357(4) -0.0192(6) 0.2451(5) 0.044(2) Uani 1 d .
N2 N 0.4046(4) -0.0396(6) 0.3532(5) 0.043(2) Uani 1 d .
N3 N 0.3113(4) 0.1239(6) 0.2333(5) 0.044(2) Uani 1 d .
N4 N 0.4003(4) 0.2261(7) 0.0787(5) 0.045(2) Uani 1 d .
C1 C 0.6010(5) -0.0107(10) 0.1907(9) 0.052(2) Uani 1 d .
C2 C 0.6680(5) -0.0848(10) 0.2204(8) 0.058(2) Uani 1 d .
C3 C 0.6679(5) -0.1745(9) 0.3123(8) 0.054(2) Uani 1 d .
C4 C 0.6009(5) -0.1854(9) 0.3744(8) 0.053(2) Uani 1 d .
C5 C 0.5356(5) -0.1068(8) 0.3384(7) 0.045(2) Uani 1 d .
C6 C 0.4625(5) -0.1134(8) 0.3964(7) 0.047(2) Uani 1 d .
C7 C 0.3292(5) -0.0282(8) 0.3952(7) 0.046(2) Uani 1 d .
C8 C 0.3055(5) -0.0975(9) 0.4922(7) 0.048(2) Uani 1 d .
C9 C 0.2295(6) -0.0781(10) 0.5263(8) 0.057(2) Uani 1 d .
C10 C 0.1779(5) 0.0094(9) 0.4623(7) 0.052(2) Uani 1 d .
C11 C 0.2022(5) 0.0800(10) 0.3655(8) 0.051(2) Uani 1 d .
C12 C 0.2776(4) 0.0607(8) 0.3286(7) 0.045(2) Uani 1 d .
C13 C 0.2737(5) 0.2177(8) 0.1646(7) 0.047(2) Uani 1 d .
O2 O 0.2056(4) 0.2602(7) 0.1670(6) 0.073(2) Uani 1 d .
C14 C 0.3270(5) 0.2744(8) 0.0761(7) 0.048(2) Uani 1 d .
C15 C 0.3007(6) 0.3719(10) -0.0051(8) 0.058(3) Uani 1 d .
C16 C 0.3513(6) 0.4262(11) -0.0796(8) 0.066(3) Uani 1 d .
C17 C 0.4275(6) 0.3787(10) -0.0759(8) 0.062(3) Uani 1 d .
C18 C 0.4492(6) 0.2785(10) 0.0060(8) 0.061(3) Uani 1 d .
O3 O 0.0425(5) 0.0812(10) 0.6879(8) 0.110(3) Uani 1 d .
C19 C 0.1107(7) 0.0981(14) 0.7564(11) 0.104(4) Uani 1 d .
H19A H 0.1424(22) 0.1664(60) 0.7227(40) 0.135(29) Uiso 1 calc R
H19B H 0.1390(24) 0.0136(25) 0.7615(57) 0.135(29) Uiso 1 calc R
H19C H 0.0985(7) 0.1263(80) 0.8329(24) 0.135(29) Uiso 1 calc R
HO3 H 0.0318(91) -0.0257(178) 0.6362(146) 0.204 Uiso 1 d .
H1 H 0.6000(42) 0.0369(76) 0.1465(62) 0.024(25) Uiso 1 d .
H2 H 0.7116(46) -0.0778(81) 0.1782(67) 0.049(23) Uiso 1 d .
H3 H 0.7205(59) -0.2345(105) 0.3412(89) 0.102(35) Uiso 1 d .
H4 H 0.6028(49) -0.2278(90) 0.4382(76) 0.064(29) Uiso 1 d .
H6 H 0.4560(42) -0.1766(80) 0.4750(66) 0.054(22) Uiso 1 d .
H8 H 0.3380(44) -0.1520(81) 0.5396(69) 0.051(25) Uiso 1 d .
H9 H 0.2136(47) -0.1250(85) 0.5902(72) 0.058(26) Uiso 1 d .
H10 H 0.1214(68) 0.0248(118) 0.4912(100) 0.124(42) Uiso 1 d .
H11 H 0.1710(47) 0.1134(87) 0.3262(73) 0.049(29) Uiso 1 d .
H15 H 0.2579(55) 0.3948(102) -0.0005(86) 0.069(34) Uiso 1 d .
H16 H 0.3397(53) 0.5025(96) -0.1260(82) 0.076(30) Uiso 1 d .
H17 H 0.4594(49) 0.4117(91) -0.1237(77) 0.064(29) Uiso 1 d .
H18 H 0.4900(41) 0.2386(70) 0.0025(59) 0.025(20) Uiso 1 d .

loop_
_atom_type_symbol
_atom_type_description
_atom_type_scat_dispersion_real
_atom_type_scat_dispersion_imag
_atom_type_scat_source
C C 0.0033 0.0016 'International Tables Vol C Tables 4.2.6.8 and 6.1.1.4'
H H 0.0000 0.0000 'International Tables Vol C Tables 4.2.6.8 and 6.1.1.4'
N N 0.0061 0.0033 'International Tables Vol C Tables 4.2.6.8 and 6.1.1.4'
O O 0.0106 0.0060 'International Tables Vol C Tables 4.2.6.8 and 6.1.1.4'
Cl Cl 0.1484 0.1585 'International Tables Vol C Tables 4.2.6.8 and 6.1.1.4'
V V 0.3005 0.5294 'International Tables Vol C Tables 4.2.6.8 and 6.1.1.4'

loop_
_geom_angle_atom_site_label_1
_geom_angle_atom_site_label_2
_geom_angle_atom_site_label_3
_geom_angle
O1 V N3 103.1(3)
O1 V N2 102.0(3)
N3 V N2 78.6(2)
O1 V N4 94.5(3)
N3 V N4 78.7(3)
N2 V N4 154.4(3)
O1 V N1 90.5(3)
N3 V N1 154.0(2)
N2 V N1 76.9(3)
N4 V N1 122.8(3)
O1 V Cl 165.3(2)
N3 V Cl 90.2(2)
N2 V Cl 86.6(2)
N4 V Cl 81.8(2)
N1 V Cl 79.8(2)
C1 N1 C5 117.2(7)
C1 N1 V 130.3(6)
C5 N1 V 112.0(5)
C6 N2 C7 127.0(7)
C6 N2 V 117.6(5)
C7 N2 V 115.2(5)
C13 N3 C12 123.4(7)
C13 N3 V 119.5(5)
C12 N3 V 117.0(5)
C18 N4 C14 118.6(8)
C18 N4 V 128.7(6)
C14 N4 V 112.6(5)
N1 C1 C2 124.3(10)
C3 C2 C1 118.9(9)
C2 C3 C4 119.2(8)
C5 C4 C3 118.2(8)
N1 C5 C4 122.1(8)
N1 C5 C6 115.7(7)
C4 C5 C6 122.2(8)
N2 C6 C5 116.9(7)
C8 C7 N2 124.0(8)
C8 C7 C12 121.8(8)
N2 C7 C12 114.2(7)
C7 C8 C9 119.2(9)
C8 C9 C10 119.9(8)
C11 C10 C9 120.7(9)
C12 C11 C10 120.4(9)
C11 C12 N3 127.5(8)
C11 C12 C7 117.9(8)
N3 C12 C7 114.5(6)
O2 C13 N3 128.9(8)
O2 C13 C14 119.9(7)
N3 C13 C14 111.1(7)
N4 C14 C15 121.1(9)
N4 C14 C13 117.4(7)
C15 C14 C13 121.5(8)
C16 C15 C14 120.1(10)
C15 C16 C17 119.0(9)
C16 C17 C18 117.7(10)
N4 C18 C17 123.4(10)

loop_
_geom_bond_atom_site_label_1
_geom_bond_atom_site_label_2
_geom_bond_distance
V O1 1.626(5)
V N3 2.010(7)
V N2 2.079(6)
V N4 2.120(7)
V N1 2.171(7)
V Cl 2.569(3)
N1 C1 1.319(11)
N1 C5 1.376(10)
N2 C6 1.296(10)
N2 C7 1.411(10)
N3 C13 1.346(10)
N3 C12 1.418(10)
N4 C18 1.326(11)
N4 C14 1.337(10)
C1 C2 1.377(13)
C2 C3 1.376(13)
C3 C4 1.395(12)
C4 C5 1.395(11)
C5 C6 1.458(11)
C7 C8 1.393(11)
C7 C12 1.425(11)
C8 C9 1.395(12)
C9 C10 1.402(13)
C10 C11 1.400(13)
C11 C12 1.396(11)
C13 O2 1.238(9)
C13 C14 1.519(11)
C14 C15 1.390(12)
C15 C16 1.368(14)
C16 C17 1.379(13)
C17 C18 1.395(13)
O3 C19 1.369(13)
